data_7015915
loop_
_publ_author_name
'Majumder, Paramita'
'Baksi, Suparna'
'Halder, Sarmistha'
'Tadesse, Haregewine'
'Blake, Alexander J.'
'Drew, Michael G. B.'
'Bhattacharya, Samaresh'

_publ_section_title
;
 Formation of organorhodium complexes via C-H bond activation of
 1,3-di(phenylazo)benzene.
;
_journal_issue 20
_journal_name_full 'Dalton transactions (Cambridge, England : 2003)'
_journal_page_first 5423
_journal_page_last 5425
_journal_paper_doi 10.1039/c1dt10247h
_journal_volume 40
_journal_year 2011
_chemical_formula_moiety 'C36 H26 Cl2 N8 Rh2'
_chemical_formula_sum 'C36 H26 Cl2 N8 Rh2'
_chemical_formula_weight 847.37
_chemical_name_systematic
;
?
;
_space_group_IT_number 14
_symmetry_cell_setting monoclinic
_symmetry_space_group_name_Hall '-P 2ybc'
_symmetry_space_group_name_H-M 'P 1 21/c 1'
_atom_sites_solution_hydrogens geom
_atom_sites_solution_primary direct
_atom_sites_solution_secondary difmap
_audit_creation_method 'enCIFer editing of SHELXL97 CIF output'
_cell_angle_alpha 90.00
_cell_angle_beta 103.245(2)
_cell_angle_gamma 90.00
_cell_formula_units_Z 4
_cell_length_a 15.3407(15)
_cell_length_b 13.3922(13)
_cell_length_c 19.0850(19)
_cell_measurement_reflns_used 5571
_cell_measurement_temperature 150(2)
_cell_measurement_theta_max 26.7
_cell_measurement_theta_min 2.15
_cell_volume 3816.6(6)
_computing_cell_refinement 'Bruker SAINT version 6.36a (Bruker, 2002)'
_computing_data_collection 'Bruker SMART version 5.624 (Bruker, 2001)'
_computing_data_reduction 'Bruker SAINT; Bruker SHELXTL (Bruker, 2001)'
_computing_molecular_graphics ' ?'
_computing_publication_material 'enCIFer (Allen et al., 2004); PLATON (Spek, 2003)'
_computing_structure_refinement 'SHELXL97 (Sheldrick, 1997)'
_computing_structure_solution 'SHELXS97 (Sheldrick, 1990)'
_diffrn_ambient_temperature 150(2)
_diffrn_measured_fraction_theta_full 0.986
_diffrn_measured_fraction_theta_max 0.986
_diffrn_measurement_device_type 'Bruker SMART1000 CCD area detector'
_diffrn_measurement_method \w
_diffrn_radiation_monochromator graphite
_diffrn_radiation_source 'normal-focus sealed tube'
_diffrn_radiation_type MoK\a
_diffrn_radiation_wavelength 0.71073
_diffrn_reflns_av_R_equivalents 0.054
_diffrn_reflns_av_sigmaI/netI 0.070
_diffrn_reflns_limit_h_max 19
_diffrn_reflns_limit_h_min -17
_diffrn_reflns_limit_k_max 17
_diffrn_reflns_limit_k_min -16
_diffrn_reflns_limit_l_max 24
_diffrn_reflns_limit_l_min -24
_diffrn_reflns_number 23798
_diffrn_reflns_theta_full 27.48
_diffrn_reflns_theta_max 27.48
_diffrn_reflns_theta_min 1.87
_diffrn_standards_decay_% 0
_diffrn_standards_number 0
_exptl_absorpt_coefficient_mu 1.040
_exptl_absorpt_correction_T_max 0.808
_exptl_absorpt_correction_T_min 0.598
_exptl_absorpt_correction_type multi-scan
_exptl_absorpt_process_details '(Bruker SHELXTL; Bruker, 2001)'
_exptl_crystal_colour 'dark red'
_exptl_crystal_density_diffrn 1.475
_exptl_crystal_density_method 'not measured'
_exptl_crystal_description needle
_exptl_crystal_F_000 1688
_exptl_crystal_size_max 0.63
_exptl_crystal_size_mid 0.06
_exptl_crystal_size_min 0.04
_platon_squeeze_details
;
Solvent region treated using PLATON SQUEEZE: gave 130 electrons/cell
corresponding to six molecules of MeCN per unit cell. These MeCN
are included in the formula and in the calculation of density, etc.
The void volume in the cell was 865 cubic Angstroms. Details below.
;
_refine_diff_density_max 0.85
_refine_diff_density_min -0.81
_refine_diff_density_rms 0.09
_refine_ls_extinction_method none
_refine_ls_goodness_of_fit_ref 0.84
_refine_ls_hydrogen_treatment constr
_refine_ls_matrix_type full
_refine_ls_number_parameters 433
_refine_ls_number_reflns 8634
_refine_ls_number_restraints 0
_refine_ls_restrained_S_all 0.84
_refine_ls_R_factor_all 0.0664
_refine_ls_R_factor_gt 0.0363
_refine_ls_shift/su_max 0.001
_refine_ls_shift/su_mean 0.000
_refine_ls_structure_factor_coef Fsqd
_refine_ls_weighting_details 'calc w=1/[\s^2^(Fo^2^)+(0.0400P)^2^] where P=(Fo^2^+2Fc^2^)/3'
_refine_ls_weighting_scheme calc
_refine_ls_wR_factor_gt 0.0762
_refine_ls_wR_factor_ref 0.0819
_reflns_number_gt 5507
_reflns_number_total 8634
_reflns_threshold_expression I>2\s(I)
_cod_data_source_file c1dt10247h.txt
_cod_data_source_block sbsh1
_cod_depositor_comments
;
The following automatic conversions were performed:
'_symmetry_cell_setting' value 'Monoclinic' changed to 'monoclinic'
according to '/home/saulius/struct/CIF-dictionaries/cif_core.dic'
dictionary named 'cif_core.dic' version 2.4.1 from 2010-06-29.

Automatic conversion script
Id: cif_fix_enum 1555 2011-01-17 13:19:09Z saulius 
;
_cod_original_cell_volume 3816.6(11)
_cod_original_sg_symbol_H-M 'P 21/c'
_cod_database_code 7015915

loop_
_symmetry_equiv_pos_as_xyz
'x, y, z'
'-x, y+1/2, -z+1/2'
'-x, -y, -z'
'x, -y-1/2, z-1/2'

loop_
_atom_site_label
_atom_site_type_symbol
_atom_site_fract_x
_atom_site_fract_y
_atom_site_fract_z
_atom_site_U_iso_or_equiv
_atom_site_adp_type
_atom_site_occupancy
_atom_site_symmetry_multiplicity
_atom_site_calc_flag
_atom_site_refinement_flags
_atom_site_disorder_assembly
_atom_site_disorder_group
Rh1 Rh 0.283778(19) 0.36972(2) 0.356989(15) 0.02902(8) Uani 1 1 d . . .
Rh2 Rh 0.304277(18) 0.17877(2) 0.322149(14) 0.02699(8) Uani 1 1 d . . .
Cl1 Cl 0.25411(6) 0.53375(7) 0.38914(5) 0.0414(2) Uani 1 1 d . . .
Cl2 Cl 0.31052(7) 0.00958(7) 0.29245(5) 0.0414(2) Uani 1 1 d . . .
C1 C 0.1357(3) 0.4256(4) 0.2212(2) 0.0499(12) Uani 1 1 d . . .
C2 C 0.1918(3) 0.4982(4) 0.2078(2) 0.0586(14) Uani 1 1 d . . .
H2A H 0.2472 0.5102 0.2410 0.070 Uiso 1 1 calc R . .
C3 C 0.1675(4) 0.5548(4) 0.1449(3) 0.0710(16) Uani 1 1 d . . .
H3A H 0.2062 0.6059 0.1354 0.085 Uiso 1 1 calc R . .
C4 C 0.0882(5) 0.5368(5) 0.0972(3) 0.095(2) Uani 1 1 d . . .
H4A H 0.0717 0.5751 0.0543 0.114 Uiso 1 1 calc R . .
C5 C 0.0320(5) 0.4629(6) 0.1113(3) 0.102(3) Uani 1 1 d . . .
H5A H -0.0236 0.4510 0.0783 0.122 Uiso 1 1 calc R . .
C6 C 0.0556(3) 0.4063(4) 0.1727(2) 0.0678(15) Uani 1 1 d . . .
H6A H 0.0173 0.3545 0.1817 0.081 Uiso 1 1 calc R . .
N7 N 0.1625(2) 0.3702(2) 0.28750(16) 0.0390(8) Uani 1 1 d . . .
N8 N 0.0997(2) 0.3203(3) 0.30512(18) 0.0454(9) Uani 1 1 d . . .
C9 C 0.1333(3) 0.2625(3) 0.3666(2) 0.0400(10) Uani 1 1 d . . .
C10 C 0.0733(3) 0.2302(4) 0.4071(2) 0.0534(12) Uani 1 1 d . . .
H10A H 0.0108 0.2412 0.3902 0.064 Uiso 1 1 calc R . .
C11 C 0.1057(3) 0.1824(4) 0.4719(2) 0.0539(12) Uani 1 1 d . . .
H11A H 0.0654 0.1626 0.5005 0.065 Uiso 1 1 calc R . .
C12 C 0.1955(3) 0.1630(3) 0.4955(2) 0.0442(10) Uani 1 1 d . . .
H12A H 0.2169 0.1319 0.5410 0.053 Uiso 1 1 calc R . .
C13 C 0.2561(2) 0.1882(3) 0.45368(19) 0.0326(9) Uani 1 1 d . . .
C14 C 0.2269(2) 0.2416(3) 0.38707(18) 0.0333(9) Uani 1 1 d . . .
N15 N 0.3432(2) 0.1567(2) 0.47504(15) 0.0308(7) Uani 1 1 d . . .
N16 N 0.38144(19) 0.1526(2) 0.42220(15) 0.0286(7) Uani 1 1 d . . .
C17 C 0.4751(2) 0.1298(2) 0.43858(19) 0.0287(8) Uani 1 1 d . . .
C18 C 0.5252(3) 0.1293(3) 0.5097(2) 0.0388(9) Uani 1 1 d . . .
H18A H 0.4973 0.1439 0.5481 0.047 Uiso 1 1 calc R . .
C19 C 0.6156(3) 0.1076(3) 0.5238(2) 0.0479(11) Uani 1 1 d . . .
H19A H 0.6499 0.1062 0.5720 0.057 Uiso 1 1 calc R . .
C20 C 0.6558(3) 0.0878(3) 0.4675(2) 0.0495(11) Uani 1 1 d . . .
H20A H 0.7183 0.0747 0.4772 0.059 Uiso 1 1 calc R . .
C21 C 0.6064(3) 0.0870(3) 0.3978(2) 0.0489(11) Uani 1 1 d . . .
H21A H 0.6344 0.0724 0.3595 0.059 Uiso 1 1 calc R . .
C22 C 0.5153(3) 0.1076(3) 0.3834(2) 0.0386(9) Uani 1 1 d . . .
H22A H 0.4808 0.1062 0.3352 0.046 Uiso 1 1 calc R . .
C1' C 0.4242(2) 0.3819(3) 0.50445(18) 0.0298(8) Uani 1 1 d . . .
C2' C 0.3528(3) 0.4018(3) 0.5354(2) 0.0355(9) Uani 1 1 d . . .
H2'A H 0.2938 0.4072 0.5064 0.043 Uiso 1 1 calc R . .
C3' C 0.3688(3) 0.4140(3) 0.6101(2) 0.0441(10) Uani 1 1 d . . .
H3'A H 0.3208 0.4297 0.6320 0.053 Uiso 1 1 calc R . .
C4' C 0.4541(3) 0.4030(3) 0.6516(2) 0.0478(11) Uani 1 1 d . . .
H4'A H 0.4645 0.4085 0.7024 0.057 Uiso 1 1 calc R . .
C5' C 0.5250(3) 0.3841(3) 0.6200(2) 0.0436(10) Uani 1 1 d . . .
H5'A H 0.5838 0.3779 0.6493 0.052 Uiso 1 1 calc R . .
C6' C 0.5113(3) 0.3741(3) 0.54633(19) 0.0371(9) Uani 1 1 d . . .
H6'A H 0.5602 0.3622 0.5246 0.044 Uiso 1 1 calc R . .
N7' N 0.40627(19) 0.3702(2) 0.42747(15) 0.0271(6) Uani 1 1 d . . .
N8' N 0.47490(19) 0.3605(2) 0.40093(15) 0.0289(7) Uani 1 1 d . . .
C9' C 0.4518(2) 0.3432(2) 0.32692(18) 0.0274(8) Uani 1 1 d . . .
C10' C 0.5145(2) 0.3655(3) 0.28668(19) 0.0331(8) Uani 1 1 d . . .
H10B H 0.5741 0.3820 0.3105 0.040 Uiso 1 1 calc R . .
C11' C 0.4904(3) 0.3638(3) 0.2126(2) 0.0358(9) Uani 1 1 d . . .
H11B H 0.5326 0.3818 0.1854 0.043 Uiso 1 1 calc R . .
C12' C 0.4043(2) 0.3359(3) 0.17771(19) 0.0313(8) Uani 1 1 d . . .
H12B H 0.3868 0.3383 0.1267 0.038 Uiso 1 1 calc R . .
C13' C 0.3437(2) 0.3043(2) 0.21671(18) 0.0273(8) Uani 1 1 d . . .
C14' C 0.3643(2) 0.3084(2) 0.29411(17) 0.0265(8) Uani 1 1 d . . .
N15' N 0.26480(19) 0.2597(2) 0.17980(15) 0.0315(7) Uani 1 1 d . . .
N16' N 0.23085(19) 0.2021(2) 0.21980(15) 0.0299(7) Uani 1 1 d . . .
C17' C 0.1507(2) 0.1517(3) 0.1847(2) 0.0331(9) Uani 1 1 d . . .
C18' C 0.1230(3) 0.1507(3) 0.1095(2) 0.0507(12) Uani 1 1 d . . .
H18B H 0.1579 0.1831 0.0810 0.061 Uiso 1 1 calc R . .
C19' C 0.0454(3) 0.1028(4) 0.0773(3) 0.0701(15) Uani 1 1 d . . .
H19B H 0.0276 0.1013 0.0263 0.084 Uiso 1 1 calc R . .
C20' C -0.0076(3) 0.0566(4) 0.1172(3) 0.0732(16) Uani 1 1 d . . .
H20B H -0.0625 0.0255 0.0943 0.088 Uiso 1 1 calc R . .
C21' C 0.0213(3) 0.0567(4) 0.1910(3) 0.0749(16) Uani 1 1 d . . .
H21B H -0.0142 0.0252 0.2194 0.090 Uiso 1 1 calc R . .
C22' C 0.1008(3) 0.1019(3) 0.2244(2) 0.0547(12) Uani 1 1 d . . .
H22B H 0.1210 0.0984 0.2753 0.066 Uiso 1 1 calc R . .

loop_
_atom_site_aniso_label
_atom_site_aniso_U_11
_atom_site_aniso_U_22
_atom_site_aniso_U_33
_atom_site_aniso_U_23
_atom_site_aniso_U_13
_atom_site_aniso_U_12
Rh1 0.03229(17) 0.03462(17) 0.01994(15) 0.00012(12) 0.00557(12) 0.00526(13)
Rh2 0.03260(16) 0.03233(16) 0.01551(14) -0.00018(12) 0.00441(11) -0.00188(13)
Cl1 0.0402(6) 0.0391(6) 0.0451(6) -0.0035(4) 0.0099(5) 0.0090(4)
Cl2 0.0675(7) 0.0308(5) 0.0216(5) -0.0023(4) 0.0010(5) 0.0054(5)
C1 0.054(3) 0.069(3) 0.025(2) 0.002(2) 0.005(2) 0.033(2)
C2 0.067(3) 0.077(3) 0.036(3) 0.022(2) 0.020(2) 0.042(3)
C3 0.091(4) 0.086(4) 0.041(3) 0.026(3) 0.026(3) 0.055(3)
C4 0.134(6) 0.120(6) 0.032(3) 0.018(3) 0.021(4) 0.084(5)
C5 0.116(6) 0.147(7) 0.027(3) -0.004(4) -0.013(3) 0.077(5)
C6 0.067(3) 0.097(4) 0.028(3) -0.010(3) -0.010(2) 0.036(3)
N7 0.0397(19) 0.054(2) 0.0234(17) 0.0008(15) 0.0067(15) 0.0133(16)
N8 0.0348(19) 0.068(2) 0.0312(19) -0.0098(18) 0.0030(16) 0.0087(18)
C9 0.035(2) 0.054(3) 0.031(2) -0.0128(19) 0.0068(18) -0.0033(19)
C10 0.037(2) 0.083(3) 0.043(3) -0.016(2) 0.014(2) -0.013(2)
C11 0.044(3) 0.086(4) 0.037(3) -0.016(2) 0.019(2) -0.025(2)
C12 0.055(3) 0.054(3) 0.026(2) -0.0069(19) 0.015(2) -0.021(2)
C13 0.036(2) 0.040(2) 0.0222(19) -0.0065(16) 0.0064(16) -0.0104(17)
C14 0.036(2) 0.044(2) 0.0204(19) -0.0051(16) 0.0077(17) -0.0043(17)
N15 0.0430(19) 0.0329(18) 0.0179(15) -0.0021(12) 0.0097(14) -0.0078(14)
N16 0.0379(18) 0.0286(17) 0.0185(16) 0.0001(12) 0.0045(13) -0.0023(13)
C17 0.038(2) 0.0224(18) 0.0233(19) 0.0015(15) 0.0027(16) 0.0014(16)
C18 0.054(3) 0.037(2) 0.024(2) 0.0044(17) 0.0056(19) -0.0050(19)
C19 0.050(3) 0.053(3) 0.034(2) 0.011(2) -0.004(2) 0.003(2)
C20 0.043(3) 0.048(3) 0.053(3) 0.005(2) 0.002(2) 0.009(2)
C21 0.050(3) 0.058(3) 0.038(3) -0.009(2) 0.008(2) 0.015(2)
C22 0.046(2) 0.044(2) 0.024(2) -0.0039(17) 0.0040(18) 0.0056(18)
C1' 0.043(2) 0.029(2) 0.0171(18) -0.0041(15) 0.0060(16) -0.0070(16)
C2' 0.049(2) 0.031(2) 0.028(2) -0.0026(16) 0.0108(19) -0.0038(17)
C3' 0.076(3) 0.033(2) 0.029(2) -0.0019(17) 0.023(2) -0.010(2)
C4' 0.085(3) 0.041(2) 0.017(2) -0.0031(17) 0.011(2) -0.019(2)
C5' 0.062(3) 0.041(2) 0.022(2) 0.0009(17) -0.003(2) -0.014(2)
C6' 0.050(2) 0.036(2) 0.023(2) -0.0016(17) 0.0056(18) -0.0067(18)
N7' 0.0371(17) 0.0259(15) 0.0202(15) -0.0043(12) 0.0104(14) -0.0016(13)
N8' 0.0357(17) 0.0296(17) 0.0204(16) -0.0002(12) 0.0045(13) -0.0006(13)
C9' 0.0284(19) 0.030(2) 0.0230(19) -0.0022(15) 0.0044(15) 0.0026(15)
C10' 0.035(2) 0.038(2) 0.026(2) -0.0047(16) 0.0061(17) -0.0029(17)
C11' 0.043(2) 0.038(2) 0.031(2) -0.0023(17) 0.0165(19) -0.0072(18)
C12' 0.042(2) 0.036(2) 0.0176(18) 0.0012(15) 0.0097(16) 0.0001(17)
C13' 0.033(2) 0.0271(19) 0.0203(18) 0.0013(14) 0.0040(15) -0.0017(15)
C14' 0.032(2) 0.029(2) 0.0186(18) 0.0017(14) 0.0064(15) 0.0053(15)
N15' 0.0362(18) 0.0378(18) 0.0203(16) 0.0009(13) 0.0059(14) -0.0015(14)
N16' 0.0311(17) 0.0369(18) 0.0219(16) -0.0006(13) 0.0065(13) -0.0018(13)
C17' 0.029(2) 0.042(2) 0.027(2) -0.0007(16) 0.0042(16) -0.0037(16)
C18' 0.047(3) 0.076(3) 0.026(2) -0.001(2) 0.001(2) -0.019(2)
C19' 0.068(3) 0.098(4) 0.035(3) -0.005(3) -0.007(2) -0.030(3)
C20' 0.057(3) 0.113(4) 0.047(3) -0.015(3) 0.005(3) -0.040(3)
C21' 0.067(3) 0.114(5) 0.047(3) -0.014(3) 0.017(3) -0.049(3)
C22' 0.058(3) 0.080(3) 0.028(2) -0.007(2) 0.013(2) -0.029(2)

loop_
_atom_type_symbol
_atom_type_description
_atom_type_scat_dispersion_real
_atom_type_scat_dispersion_imag
_atom_type_scat_source
C C 0.0033 0.0016 'International Tables Vol C Tables 4.2.6.8 and 6.1.1.4'
H H 0.0000 0.0000 'International Tables Vol C Tables 4.2.6.8 and 6.1.1.4'
Cl Cl 0.1484 0.1585 'International Tables Vol C Tables 4.2.6.8 and 6.1.1.4'
N N 0.0061 0.0033 'International Tables Vol C Tables 4.2.6.8 and 6.1.1.4'
Rh Rh -1.1178 0.9187 'International Tables Vol C Tables 4.2.6.8 and 6.1.1.4'

loop_
_geom_angle_atom_site_label_1
_geom_angle_atom_site_label_2
_geom_angle_atom_site_label_3
_geom_angle
_geom_angle_site_symmetry_1
_geom_angle_site_symmetry_3
_geom_angle_publ_flag
N7 Rh1 N7' 179.62(12) . . ?
N7 Rh1 C14 78.51(14) . . ?
N7' Rh1 C14 101.71(13) . . ?
N7 Rh1 C14' 101.63(13) . . ?
N7' Rh1 C14' 78.64(12) . . ?
C14 Rh1 C14' 100.20(13) . . ?
N7 Rh1 Cl1 87.95(9) . . ?
N7' Rh1 Cl1 91.67(8) . . ?
C14 Rh1 Cl1 125.71(10) . . ?
C14' Rh1 Cl1 134.08(10) . . ?
N7 Rh1 Rh2 89.02(9) . . ?
N7' Rh1 Rh2 91.36(8) . . ?
C14 Rh1 Rh2 49.99(10) . . ?
C14' Rh1 Rh2 50.22(9) . . ?
Cl1 Rh1 Rh2 175.27(3) . . ?
N16 Rh2 N16' 177.54(11) . . ?
N16 Rh2 C14 78.42(13) . . ?
N16' Rh2 C14 104.04(13) . . ?
N16 Rh2 C14' 100.81(12) . . ?
N16' Rh2 C14' 78.87(12) . . ?
C14 Rh2 C14' 99.28(13) . . ?
N16 Rh2 Cl2 90.77(8) . . ?
N16' Rh2 Cl2 87.75(8) . . ?
C14 Rh2 Cl2 126.58(10) . . ?
C14' Rh2 Cl2 134.11(9) . . ?
N16 Rh2 Rh1 90.42(8) . . ?
N16' Rh2 Rh1 91.20(8) . . ?
C14 Rh2 Rh1 49.49(10) . . ?
C14' Rh2 Rh1 49.81(9) . . ?
Cl2 Rh2 Rh1 175.46(3) . . ?
C2 C1 C6 120.7(4) . . ?
C2 C1 N7 117.8(4) . . ?
C6 C1 N7 121.5(5) . . ?
C1 C2 C3 119.6(5) . . ?
C1 C2 H2A 120.2 . . ?
C3 C2 H2A 120.2 . . ?
C4 C3 C2 120.0(6) . . ?
C4 C3 H3A 120.0 . . ?
C2 C3 H3A 120.0 . . ?
C3 C4 C5 119.9(6) . . ?
C3 C4 H4A 120.0 . . ?
C5 C4 H4A 120.0 . . ?
C6 C5 C4 120.6(6) . . ?
C6 C5 H5A 119.7 . . ?
C4 C5 H5A 119.7 . . ?
C5 C6 C1 119.3(6) . . ?
C5 C6 H6A 120.4 . . ?
C1 C6 H6A 120.4 . . ?
N8 N7 C1 114.7(3) . . ?
N8 N7 Rh1 117.5(3) . . ?
C1 N7 Rh1 127.7(3) . . ?
N7 N8 C9 110.7(3) . . ?
C10 C9 N8 118.1(4) . . ?
C10 C9 C14 122.5(4) . . ?
N8 C9 C14 119.4(3) . . ?
C11 C10 C9 119.4(4) . . ?
C11 C10 H10A 120.3 . . ?
C9 C10 H10A 120.3 . . ?
C12 C11 C10 120.7(4) . . ?
C12 C11 H11A 119.7 . . ?
C10 C11 H11A 119.7 . . ?
C11 C12 C13 121.0(4) . . ?
C11 C12 H12A 119.5 . . ?
C13 C12 H12A 119.5 . . ?
N15 C13 C12 119.1(3) . . ?
N15 C13 C14 120.1(3) . . ?
C12 C13 C14 120.8(4) . . ?
C9 C14 C13 115.4(3) . . ?
C9 C14 Rh1 103.0(3) . . ?
C13 C14 Rh1 126.4(3) . . ?
C9 C14 Rh2 126.3(3) . . ?
C13 C14 Rh2 102.7(2) . . ?
Rh1 C14 Rh2 80.52(12) . . ?
N16 N15 C13 111.7(3) . . ?
N15 N16 C17 117.1(3) . . ?
N15 N16 Rh2 117.4(2) . . ?
C17 N16 Rh2 125.5(2) . . ?
C22 C17 C18 120.1(3) . . ?
C22 C17 N16 119.0(3) . . ?
C18 C17 N16 120.9(3) . . ?
C19 C18 C17 119.5(4) . . ?
C19 C18 H18A 120.2 . . ?
C17 C18 H18A 120.2 . . ?
C18 C19 C20 119.8(4) . . ?
C18 C19 H19A 120.1 . . ?
C20 C19 H19A 120.1 . . ?
C21 C20 C19 120.6(4) . . ?
C21 C20 H20A 119.7 . . ?
C19 C20 H20A 119.7 . . ?
C20 C21 C22 119.9(4) . . ?
C20 C21 H21A 120.1 . . ?
C22 C21 H21A 120.1 . . ?
C17 C22 C21 120.1(4) . . ?
C17 C22 H22A 120.0 . . ?
C21 C22 H22A 120.0 . . ?
C2' C1' C6' 121.2(3) . . ?
C2' C1' N7' 118.2(3) . . ?
C6' C1' N7' 120.7(3) . . ?
C1' C2' C3' 119.1(4) . . ?
C1' C2' H2'A 120.4 . . ?
C3' C2' H2'A 120.4 . . ?
C4' C3' C2' 119.8(4) . . ?
C4' C3' H3'A 120.1 . . ?
C2' C3' H3'A 120.1 . . ?
C3' C4' C5' 120.6(4) . . ?
C3' C4' H4'A 119.7 . . ?
C5' C4' H4'A 119.7 . . ?
C6' C5' C4' 120.7(4) . . ?
C6' C5' H5'A 119.6 . . ?
C4' C5' H5'A 119.6 . . ?
C5' C6' C1' 118.6(4) . . ?
C5' C6' H6'A 120.7 . . ?
C1' C6' H6'A 120.7 . . ?
N8' N7' C1' 115.7(3) . . ?
N8' N7' Rh1 117.1(2) . . ?
C1' N7' Rh1 127.1(2) . . ?
N7' N8' C9' 112.2(3) . . ?
C10' C9' N8' 118.4(3) . . ?
C10' C9' C14' 121.9(3) . . ?
N8' C9' C14' 119.7(3) . . ?
C11' C10' C9' 120.4(3) . . ?
C11' C10' H10B 119.8 . . ?
C9' C10' H10B 119.8 . . ?
C10' C11' C12' 119.9(3) . . ?
C10' C11' H11B 120.0 . . ?
C12' C11' H11B 120.0 . . ?
C13' C12' C11' 120.5(3) . . ?
C13' C12' H12B 119.7 . . ?
C11' C12' H12B 119.7 . . ?
C12' C13' N15' 118.3(3) . . ?
C12' C13' C14' 121.6(3) . . ?
N15' C13' C14' 119.9(3) . . ?
C9' C14' C13' 115.3(3) . . ?
C9' C14' Rh1 104.0(2) . . ?
C13' C14' Rh1 126.0(2) . . ?
C9' C14' Rh2 125.8(2) . . ?
C13' C14' Rh2 103.0(2) . . ?
Rh1 C14' Rh2 79.96(12) . . ?
N16' N15' C13' 112.6(3) . . ?
N15' N16' C17' 115.5(3) . . ?
N15' N16' Rh2 116.9(2) . . ?
C17' N16' Rh2 127.1(2) . . ?
C22' C17' C18' 119.2(4) . . ?
C22' C17' N16' 120.1(3) . . ?
C18' C17' N16' 120.7(3) . . ?
C19' C18' C17' 119.5(4) . . ?
C19' C18' H18B 120.3 . . ?
C17' C18' H18B 120.3 . . ?
C18' C19' C20' 121.7(4) . . ?
C18' C19' H19B 119.2 . . ?
C20' C19' H19B 119.2 . . ?
C21' C20' C19' 118.1(4) . . ?
C21' C20' H20B 121.0 . . ?
C19' C20' H20B 121.0 . . ?
C20' C21' C22' 121.1(4) . . ?
C20' C21' H21B 119.4 . . ?
C22' C21' H21B 119.4 . . ?
C17' C22' C21' 120.3(4) . . ?
C17' C22' H22B 119.8 . . ?
C21' C22' H22B 119.8 . . ?

loop_
_geom_bond_atom_site_label_1
_geom_bond_atom_site_label_2
_geom_bond_distance
_geom_bond_site_symmetry_2
_geom_bond_publ_flag
Rh1 Rh2 2.6789(5) . ?
Rh1 Cl1 2.3531(10) . ?
Rh1 N7 2.022(3) . ?
Rh1 N7' 2.045(3) . ?
Rh1 C14 2.065(4) . ?
Rh1 C14' 2.078(3) . ?
Rh2 Cl2 2.3430(9) . ?
Rh2 N16 2.033(3) . ?
Rh2 N16' 2.043(3) . ?
Rh2 C14 2.080(3) . ?
Rh2 C14' 2.091(3) . ?
C1 C2 1.363(6) . ?
C1 C6 1.383(6) . ?
C1 N7 1.442(5) . ?
C2 C3 1.396(6) . ?
C2 H2A 0.9500 . ?
C3 C4 1.363(8) . ?
C3 H3A 0.9500 . ?
C4 C5 1.380(9) . ?
C4 H4A 0.9500 . ?
C5 C6 1.372(7) . ?
C5 H5A 0.9500 . ?
C6 H6A 0.9500 . ?
N7 N8 1.278(4) . ?
N8 C9 1.402(5) . ?
C9 C10 1.399(5) . ?
C9 C14 1.426(5) . ?
C10 C11 1.381(6) . ?
C10 H10A 0.9500 . ?
C11 C12 1.373(6) . ?
C11 H11A 0.9500 . ?
C12 C13 1.398(5) . ?
C12 H12A 0.9500 . ?
C13 N15 1.371(4) . ?
C13 C14 1.438(5) . ?
N15 N16 1.279(4) . ?
N16 C17 1.432(4) . ?
C17 C22 1.369(5) . ?
C17 C18 1.399(5) . ?
C18 C19 1.381(5) . ?
C18 H18A 0.9500 . ?
C19 C20 1.381(6) . ?
C19 H19A 0.9500 . ?
C20 C21 1.373(6) . ?
C20 H20A 0.9500 . ?
C21 C22 1.388(5) . ?
C21 H21A 0.9500 . ?
C22 H22A 0.9500 . ?
C1' C2' 1.383(5) . ?
C1' C6' 1.395(5) . ?
C1' N7' 1.440(4) . ?
C2' C3' 1.399(5) . ?
C2' H2'A 0.9500 . ?
C3' C4' 1.374(6) . ?
C3' H3'A 0.9500 . ?
C4' C5' 1.382(6) . ?
C4' H4'A 0.9500 . ?
C5' C6' 1.380(5) . ?
C5' H5'A 0.9500 . ?
C6' H6'A 0.9500 . ?
N7' N8' 1.275(4) . ?
N8' C9' 1.395(4) . ?
C9' C10' 1.393(5) . ?
C9' C14' 1.424(5) . ?
C10' C11' 1.378(5) . ?
C10' H10B 0.9500 . ?
C11' C12' 1.387(5) . ?
C11' H11B 0.9500 . ?
C12' C13' 1.384(5) . ?
C12' H12B 0.9500 . ?
C13' N15' 1.388(4) . ?
C13' C14' 1.439(4) . ?
N15' N16' 1.277(4) . ?
N16' C17' 1.428(4) . ?
C17' C22' 1.368(5) . ?
C17' C18' 1.401(5) . ?
C18' C19' 1.368(6) . ?
C18' H18B 0.9500 . ?
C19' C20' 1.381(6) . ?
C19' H19B 0.9500 . ?
C20' C21' 1.377(6) . ?
C20' H20B 0.9500 . ?
C21' C22' 1.380(6) . ?
C21' H21B 0.9500 . ?
C22' H22B 0.9500 . ?

loop_
_platon_squeeze_void_nr
_platon_squeeze_void_average_x
_platon_squeeze_void_average_y
_platon_squeeze_void_average_z
_platon_squeeze_void_volume
_platon_squeeze_void_count_electrons
1 0.195 -0.250 0.380 430.7 65.2
2 0.805 0.250 0.619 430.8 64.5
